data_4518167
loop_
_publ_author_name
'Yahia, Hamdi Ben'
'Sabri, Souhir'
'Essehli, Rachid'
'Kasak, Peter'
'Drogosz-Stachowicz, Joanna'
'Janecka, Anna'
'El Bali, Brahim'

_publ_section_title
;
 Crystal Growth, Single Crystal Structure, and Biological Activity of
 Thiazolo-Pyridine Dicarboxylic Acid Derivatives
;
_journal_issue 43
_journal_name_full 'ACS Omega'
_journal_page_first 27756
_journal_page_last 27765
_journal_paper_doi 10.1021/acsomega.0c01769
_journal_volume 5
_journal_year 2020
_chemical_formula_moiety 'C9 H9 N1 Na1 O7 P1 S1'
_chemical_formula_sum 'C9 H9 N Na O7 P S'
_chemical_formula_weight 329.2
_space_group_IT_number 2
_space_group_name_Hall '-P 1'
_space_group_name_H-M_alt 'P -1'
_symmetry_cell_setting triclinic
_symmetry_Int_Tables_number 2
_symmetry_space_group_name_Hall '-P 1'
_symmetry_space_group_name_H-M 'P -1'
_cell_angle_alpha 97.642(2)
_cell_angle_beta 93.975(2)
_cell_angle_gamma 103.694(2)
_cell_formula_units_Z 2
_cell_length_a 6.2307(3)
_cell_length_b 9.0432(4)
_cell_length_c 11.7429(5)
_cell_measurement_reflns_used 8781
_cell_measurement_temperature 150
_cell_measurement_theta_max 30.53
_cell_measurement_theta_min 2.35
_cell_volume 633.64(5)
_computing_cell_refinement 'SAINT V8.38A (Bruker AXS Inc., 2016)'
_computing_data_collection 'Apex 3'
_computing_data_reduction 'SAINT V8.38A (Bruker AXS Inc., 2017)'
_computing_molecular_graphics Diamond
_computing_structure_refinement Jana2006
_computing_structure_solution 'Direct method'
_diffrn_ambient_temperature 150
_diffrn_measured_fraction_theta_full 0.99
_diffrn_measured_fraction_theta_max 0.99
_diffrn_measurement_device 'four circle diffractometer'
_diffrn_measurement_device_type 'D8 venture'
_diffrn_measurement_method multi-scan'
_diffrn_radiation_probe x-ray
_diffrn_radiation_source 'X-ray tube'
_diffrn_radiation_type 'Mo K\a'
_diffrn_radiation_wavelength 0.71073
_diffrn_reflns_av_R_equivalents 0.02
_diffrn_reflns_av_unetI/netI 0.0292
_diffrn_reflns_limit_h_max 8
_diffrn_reflns_limit_h_min -8
_diffrn_reflns_limit_k_max 12
_diffrn_reflns_limit_k_min -12
_diffrn_reflns_limit_l_max 16
_diffrn_reflns_limit_l_min -11
_diffrn_reflns_number 8781
_diffrn_reflns_theta_full 30.53
_diffrn_reflns_theta_max 30.53
_diffrn_reflns_theta_min 2.35
_exptl_absorpt_coefficient_mu 0.446
_exptl_absorpt_correction_T_max 0.7491
_exptl_absorpt_correction_T_min 0.7042
_exptl_absorpt_correction_type multi-scan
_exptl_absorpt_process_details sadabs
_exptl_crystal_colour yellow
_exptl_crystal_density_diffrn 1.7254
_exptl_crystal_description needle
_exptl_crystal_F_000 336
_exptl_crystal_size_max 0.160
_exptl_crystal_size_mid 0.1
_exptl_crystal_size_min 0.08
_refine_diff_density_max 0.37
_refine_diff_density_min -0.23
_refine_ls_extinction_coef 400(800)
_refine_ls_extinction_method 'B-C type 1 Gaussian isotropic (Becker & Coppens, 1974)'
_refine_ls_goodness_of_fit_gt 1.20
_refine_ls_goodness_of_fit_ref 1.19
_refine_ls_hydrogen_treatment mixed
_refine_ls_number_constraints 22
_refine_ls_number_parameters 196
_refine_ls_number_reflns 3842
_refine_ls_number_restraints 2
_refine_ls_R_factor_all 0.0462
_refine_ls_R_factor_gt 0.0427
_refine_ls_shift/su_max 0.0039
_refine_ls_shift/su_mean 0.0004
_refine_ls_structure_factor_coef Fsqd
_refine_ls_weighting_details w=1/(\s^2^(I)+0.0038439999I^2^)
_refine_ls_weighting_scheme sigma
_refine_ls_wR_factor_gt 0.1057
_refine_ls_wR_factor_ref 0.1077
_reflns_number_gt 3689
_reflns_number_total 3842
_reflns_threshold_expression I>0\s(I)
_cod_data_source_file ao0c01769_si_004.cif
_cod_data_source_block (3)
_cod_depositor_comments
;
The following automatic conversions were performed:

data item '_diffrn_radiation_probe' value 'X-ray' was changed to
'x-ray' in accordance with the
/home/data/users/saulius/crontab/automatic-downloads/rss-feeds/ACS/lib/dictionaries/cif_core.dic
dictionary named 'cif_core.dic' version 2.4.2 last updated on
2011-04-26.

Automatic conversion script
Id: cif_fix_values 7556 2019-12-06 15:28:31Z antanas 

 Adding full bibliography for 4518166--4518169.cif.
;
_cod_original_formula_sum 'C9 H9 N1 Na1 O7 P1 S1'
_cod_database_code 4518167

loop_
_space_group_symop_id
_space_group_symop_operation_xyz
1 x,y,z
2 -x,-y,-z

loop_
_atom_site_label
_atom_site_type_symbol
_atom_site_fract_x
_atom_site_fract_y
_atom_site_fract_z
_atom_site_adp_type
_atom_site_U_iso_or_equiv
_atom_site_site_symmetry_multiplicity
_atom_site_occupancy
_atom_site_calc_flag
_atom_site_refinement_flags
_atom_site_disorder_assembly
_atom_site_disorder_group
S1 S -0.09202(6) 0.20599(5) 0.22679(4) Uani 0.02380(13) 2 1 d . . .
C1 C -0.0289(3) 0.38563(19) 0.16746(15) Uani 0.0234(5) 2 1 d . . .
C2 C 0.2237(2) 0.43121(16) 0.17236(12) Uani 0.0155(4) 2 1 d . . .
N1 N 0.3055(2) 0.38227(13) 0.27739(10) Uani 0.0143(3) 2 1 d . . .
C3 C 0.5198(2) 0.44742(16) 0.32909(12) Uani 0.0151(4) 2 1 d . . .
O1 O 0.63674(17) 0.55970(12) 0.29359(9) Uani 0.0196(3) 2 1 d . . .
C4 C 0.5861(2) 0.37511(17) 0.42171(12) Uani 0.0168(4) 2 1 d . . .
C5 C 0.4425(2) 0.25635(16) 0.45863(12) Uani 0.0166(4) 2 1 d . . .
C6 C 0.2222(2) 0.19870(17) 0.40639(12) Uani 0.0178(4) 2 1 d . . .
C7 C 0.1614(2) 0.26259(17) 0.31429(12) Uani 0.0160(4) 2 1 d . . .
C8 C 0.5173(3) 0.18989(17) 0.56073(12) Uani 0.0178(4) 2 1 d . . .
O2 O 0.38883(19) 0.10447(12) 0.61113(9) Uani 0.0216(3) 2 1 d . . .
O3 O 0.7326(2) 0.23600(15) 0.58892(11) Uani 0.0292(4) 2 1 d . . .
H1o3 H 0.775(3) 0.186(2) 0.6511(12) Uiso 0.035 2 1 d . . .
C9 C 0.3029(2) 0.35693(16) 0.06394(12) Uani 0.0145(4) 2 1 d . . .
O4 O 0.22575(19) 0.36912(14) -0.03083(9) Uani 0.0251(4) 2 1 d . . .
O5 O 0.45531(18) 0.28272(13) 0.08320(9) Uani 0.0194(3) 2 1 d . . .
H1o5 H 0.496(3) 0.2381(19) 0.0116(8) Uiso 0.0232 2 1 d . . .
Na1 Na 0.74862(9) 0.77456(7) 0.21683(5) Uani 0.01767(19) 2 1 d . . .
P1 P 1.28913(6) 0.91595(4) 0.15022(3) Uani 0.01623(12) 2 1 d . . .
O6 O 1.44820(19) 0.82207(14) 0.11022(10) Uani 0.0248(4) 2 1 d . . .
O7 O 1.12522(17) 0.84898(13) 0.22887(9) Uani 0.0206(3) 2 1 d . . .
H1p1 H 1.185(3) 0.934(2) 0.0595(16) Uiso 0.022(5) 2 1 d . . .
H2p1 H 1.411(3) 1.047(2) 0.1996(17) Uiso 0.029(5) 2 1 d . . .
H1c1 H -0.092271 0.367451 0.088456 Uiso 0.028 2 1 d . . .
H2c1 H -0.077945 0.462786 0.215759 Uiso 0.028 2 1 d . . .
H1c2 H 0.280022 0.540117 0.174733 Uiso 0.0186 2 1 d . . .
H1c4 H 0.735092 0.410785 0.458948 Uiso 0.0202 2 1 d . . .
H1c6 H 0.119639 0.118025 0.434442 Uiso 0.0213 2 1 d . . .

loop_
_atom_site_aniso_label
_atom_site_aniso_type_symbol
_atom_site_aniso_U_11
_atom_site_aniso_U_22
_atom_site_aniso_U_33
_atom_site_aniso_U_12
_atom_site_aniso_U_13
_atom_site_aniso_U_23
S1 S 0.01633(19) 0.0315(2) 0.0227(2) 0.00330(15) -0.00051(14) 0.00720(16)
C1 C 0.0186(7) 0.0341(8) 0.0233(8) 0.0143(6) 0.0053(6) 0.0100(7)
C2 C 0.0185(7) 0.0191(7) 0.0119(6) 0.0091(5) 0.0028(5) 0.0045(5)
N1 N 0.0172(6) 0.0174(6) 0.0104(5) 0.0076(5) 0.0035(4) 0.0025(4)
C3 C 0.0176(6) 0.0178(6) 0.0107(6) 0.0066(5) 0.0041(5) 0.0001(5)
O1 O 0.0222(5) 0.0200(5) 0.0166(5) 0.0035(4) 0.0051(4) 0.0048(4)
C4 C 0.0185(7) 0.0215(7) 0.0106(6) 0.0059(5) 0.0013(5) 0.0017(5)
C5 C 0.0227(7) 0.0199(7) 0.0097(6) 0.0099(6) 0.0034(5) 0.0020(5)
C6 C 0.0213(7) 0.0181(6) 0.0143(7) 0.0043(5) 0.0041(5) 0.0038(5)
C7 C 0.0155(6) 0.0188(6) 0.0141(6) 0.0053(5) 0.0035(5) 0.0015(5)
C8 C 0.0246(7) 0.0193(7) 0.0112(6) 0.0086(6) 0.0026(5) 0.0027(5)
O2 O 0.0289(6) 0.0222(5) 0.0152(5) 0.0074(4) 0.0039(4) 0.0057(4)
O3 O 0.0239(6) 0.0433(7) 0.0235(6) 0.0078(5) 0.0001(5) 0.0181(5)
C9 C 0.0141(6) 0.0168(6) 0.0137(6) 0.0041(5) 0.0028(5) 0.0045(5)
O4 O 0.0318(6) 0.0375(7) 0.0123(5) 0.0207(5) 0.0006(4) 0.0047(5)
O5 O 0.0213(5) 0.0282(6) 0.0136(5) 0.0150(4) 0.0037(4) 0.0039(4)
Na1 Na 0.0139(3) 0.0240(3) 0.0158(3) 0.0047(2) 0.0026(2) 0.0050(2)
P1 P 0.01594(19) 0.0211(2) 0.01489(19) 0.00884(14) 0.00445(13) 0.00502(14)
O6 O 0.0261(6) 0.0396(7) 0.0145(5) 0.0217(5) 0.0031(4) 0.0002(5)
O7 O 0.0134(5) 0.0310(6) 0.0180(5) 0.0041(4) 0.0019(4) 0.0085(5)

loop_
_atom_type_symbol
_atom_type_scat_dispersion_real
_atom_type_scat_dispersion_imag
_atom_type_scat_source
C 0.0033 0.0016 'International Tables Vol C tables 4.2.6.8 and 6.1.1.1'
H 0.0000 0.0000 'International Tables Vol C tables 4.2.6.8 and 6.1.1.1'
N 0.0061 0.0033 'International Tables Vol C tables 4.2.6.8 and 6.1.1.1'
Na 0.0362 0.0249 'International Tables Vol C tables 4.2.6.8 and 6.1.1.1'
O 0.0106 0.0060 'International Tables Vol C tables 4.2.6.8 and 6.1.1.1'
P 0.1023 0.0942 'International Tables Vol C tables 4.2.6.8 and 6.1.1.1'
S 0.1246 0.1234 'International Tables Vol C tables 4.2.6.8 and 6.1.1.1'

loop_
_exptl_crystal_face_index_h
_exptl_crystal_face_index_k
_exptl_crystal_face_index_l
_exptl_crystal_face_perp_dist
? ? ? ?

loop_
_geom_angle_atom_site_label_1
_geom_angle_atom_site_label_2
_geom_angle_atom_site_label_3
_geom_angle_site_symmetry_1
_geom_angle_site_symmetry_2
_geom_angle_site_symmetry_3
_geom_angle
_geom_angle_publ_flag
C1 S1 C7 . . . 90.80(7) ?
S1 C1 C2 . . . 104.71(12) ?
S1 C1 H1c1 . . . 109.47 ?
S1 C1 H2c1 . . . 109.47 ?
C2 C1 H1c1 . . . 109.47 ?
C2 C1 H2c1 . . . 109.47 ?
H1c1 C1 H2c1 . . . 113.84 ?
C1 C2 N1 . . . 105.73(12) ?
C1 C2 C9 . . . 111.16(11) ?
C1 C2 H1c2 . . . 111.88 ?
N1 C2 C9 . . . 112.37(13) ?
N1 C2 H1c2 . . . 110.66 ?
C9 C2 H1c2 . . . 105.17 ?
C2 N1 C3 . . . 120.89(12) ?
C2 N1 C7 . . . 115.25(11) ?
C3 N1 C7 . . . 123.71(13) ?
N1 C3 O1 . . . 119.79(14) ?
N1 C3 C4 . . . 114.67(12) ?
O1 C3 C4 . . . 125.54(13) ?
C3 C4 C5 . . . 121.53(13) ?
C3 C4 H1c4 . . . 119.23 ?
C5 C4 H1c4 . . . 119.23 ?
C4 C5 C6 . . . 121.55(14) ?
C4 C5 C8 . . . 119.31(12) ?
C6 C5 C8 . . . 119.09(13) ?
C5 C6 C7 . . . 117.10(13) ?
C5 C6 H1c6 . . . 121.45 ?
C7 C6 H1c6 . . . 121.45 ?
S1 C7 N1 . . . 111.44(11) ?
S1 C7 C6 . . . 127.22(11) ?
N1 C7 C6 . . . 121.31(12) ?
C5 C8 O2 . . . 122.70(14) ?
C5 C8 O3 . . . 112.49(13) ?
C5 C8 H1o3 . . . 141.2(5) ?
O2 C8 O3 . . . 124.80(15) ?
O2 C8 H1o3 . . . 96.0(5) ?
C8 O3 H1o3 . . . 109.9(11) ?
C2 C9 O4 . . . 120.24(14) ?
C2 C9 O5 . . . 114.94(12) ?
C2 C9 H1o5 . . . 143.6(4) ?
O4 C9 O5 . . . 124.81(14) ?
O4 C9 H1o5 . . . 96.2(4) ?
C9 O5 H1o5 . . . 110.6(11) ?
O6 P1 O7 . . . 116.91(7) ?
O6 P1 H1p1 . . . 105.4(9) ?
O6 P1 H2p1 . . . 105.7(10) ?
O7 P1 H1p1 . . . 109.1(8) ?
O7 P1 H2p1 . . . 110.4(9) ?
H1p1 P1 H2p1 . . . 109.0(12) ?
H1o5 O6 P1 2_765 . . 132.6(7) ?
H1o3 O7 P1 2_766 . . 116.8(7) ?

loop_
_geom_bond_atom_site_label_1
_geom_bond_atom_site_label_2
_geom_bond_site_symmetry_1
_geom_bond_site_symmetry_2
_geom_bond_distance
_geom_bond_publ_flag
S1 C1 . . 1.8208(18) ?
S1 C7 . . 1.7501(14) ?
C1 C2 . . 1.524(2) ?
C1 H1c1 . . 0.96 ?
C1 H2c1 . . 0.96 ?
C2 N1 . . 1.463(2) ?
C2 C9 . . 1.527(2) ?
C2 H1c2 . . 0.96 ?
N1 C3 . . 1.3855(17) ?
N1 C7 . . 1.3724(18) ?
C3 O1 . . 1.2408(18) ?
C3 C4 . . 1.427(2) ?
C4 C5 . . 1.366(2) ?
C4 H1c4 . . 0.96 ?
C5 C6 . . 1.411(2) ?
C5 C8 . . 1.504(2) ?
C6 C7 . . 1.364(2) ?
C6 H1c6 . . 0.96 ?
C8 O2 . . 1.2175(19) ?
C8 O3 . . 1.3115(19) ?
O3 H1o3 . . 0.960(18) ?
C9 O4 . . 1.2104(18) ?
C9 O5 . . 1.310(2) ?
O5 H1o5 . . 0.960(13) ?
P1 O6 . . 1.5102(14) ?
P1 O7 . . 1.4998(11) ?
P1 H1p1 . . 1.256(19) ?
P1 H2p1 . . 1.287(17) ?

loop_
_geom_hbond_atom_site_label_D
_geom_hbond_atom_site_label_H
_geom_hbond_atom_site_label_A
_geom_hbond_site_symmetry_D
_geom_hbond_site_symmetry_H
_geom_hbond_site_symmetry_A
_geom_hbond_distance_DH
_geom_hbond_distance_HA
_geom_hbond_distance_DA
_geom_hbond_angle_DHA
_geom_hbond_publ_flag
O3 H1o3 O7 . . 2_766 0.960(18) 1.602(17) 2.5396(18) 164.3(16) ?
O5 H1o5 O6 . . 2_765 0.960(13) 1.554(12) 2.5109(16) 174.1(18) ?
C1 H2c1 O1 . . 1_455 0.96 2.35 3.221(2) 150.84 ?
C4 H1c4 O3 . . . 0.96 2.34 2.688(2) 100.80 ?

loop_
_restr_distance_atom_site_label_1
_restr_distance_site_symmetry_1
_restr_distance_atom_site_label_2
_restr_distance_site_symmetry_2
_restr_distance_target
_restr_distance_target_weight_param
O3 . H1o3 . 0.96 0.001
O5 . H1o5 . 0.96 0.001

loop_
_twin_individual_id
_twin_individual_mass_fraction_refined
_twin_individual_twin_matrix_11
_twin_individual_twin_matrix_12
_twin_individual_twin_matrix_13
_twin_individual_twin_matrix_21
_twin_individual_twin_matrix_22
_twin_individual_twin_matrix_23
_twin_individual_twin_matrix_31
_twin_individual_twin_matrix_32
_twin_individual_twin_matrix_33
? ? ? ? ? ? ? ? ? ? ?
